data_7034488
loop_
_publ_author_name
'Su, Feng'
'Lu, Liping'
'Feng, Sisi'
'Zhu, Miaoli'
'Gao, Zengqiang'
'Dong, Yuhui'

_publ_section_title
;
 Synthesis, structures and magnetic properties in 3d-electron-rich
 isostructural complexes based on chains with sole syn-anti carboxylate
 bridges.
;
_journal_issue 16
_journal_name_full 'Dalton transactions (Cambridge, England : 2003)'
_journal_page_first 7213
_journal_page_last 7222
_journal_paper_doi 10.1039/c5dt00412h
_journal_volume 44
_journal_year 2015
_chemical_formula_moiety 'C16 H8 Zn O8'
_chemical_formula_sum 'C16 H8 O8 Zn'
_chemical_formula_weight 393.59
_chemical_name_common 'compound 4'
_chemical_name_systematic
; 
 ? 
;
_space_group_IT_number 60
_symmetry_cell_setting orthorhombic
_symmetry_space_group_name_Hall '-P 2n 2ab'
_symmetry_space_group_name_H-M 'P b c n'
_atom_sites_solution_hydrogens geom
_atom_sites_solution_primary direct
_atom_sites_solution_secondary difmap
_audit_block_doi 10.5517/cc13ndz4
_audit_creation_method SHELXL-97
_audit_update_record
;
2014-11-04 deposited with the CCDC.
2015-03-04 downloaded from the CCDC.
;
_cell_angle_alpha 90.00
_cell_angle_beta 90.00
_cell_angle_gamma 90.00
_cell_formula_units_Z 4
_cell_length_a 15.147(3)
_cell_length_b 8.8340(18)
_cell_length_c 9.0620(18)
_cell_measurement_temperature 173(2)
_cell_volume 1212.6(4)
_computing_cell_refinement 'HKL 2000'
_computing_data_collection mar555
_computing_data_reduction 'HKL 2000'
_computing_molecular_graphics 'Bruker SHELXTL'
_computing_publication_material 'Bruker SHELXTL'
_computing_structure_refinement 'SHELXL-97 (Sheldrick, 2008)'
_computing_structure_solution 'SHELXS-97 (Sheldrick, 2008)'
_diffrn_ambient_temperature 173(2)
_diffrn_measured_fraction_theta_full 0.990
_diffrn_measured_fraction_theta_max 0.990
_diffrn_measurement_device_type mar555
_diffrn_measurement_method 'oscillation mode'
_diffrn_radiation_monochromator 'double crystal monochromator'
_diffrn_radiation_source 'synchrotron, 3W1A at BSRF'
_diffrn_radiation_type synchrotron
_diffrn_radiation_wavelength 0.72000
_diffrn_reflns_av_R_equivalents 0.0336
_diffrn_reflns_av_sigmaI/netI 0.0238
_diffrn_reflns_limit_h_max 21
_diffrn_reflns_limit_h_min -21
_diffrn_reflns_limit_k_max 12
_diffrn_reflns_limit_k_min 0
_diffrn_reflns_limit_l_max 12
_diffrn_reflns_limit_l_min -12
_diffrn_reflns_number 5983
_diffrn_reflns_theta_full 30.72
_diffrn_reflns_theta_max 30.72
_diffrn_reflns_theta_min 3.54
_exptl_absorpt_coefficient_mu 2.081
_exptl_absorpt_correction_T_max 0.7454
_exptl_absorpt_correction_T_min 0.6810
_exptl_absorpt_correction_type multi-scan
_exptl_absorpt_process_details sadabs
_exptl_crystal_colour colourless
_exptl_crystal_density_diffrn 2.156
_exptl_crystal_density_method 'not measured'
_exptl_crystal_description block
_exptl_crystal_F_000 792
_exptl_crystal_size_max 0.20
_exptl_crystal_size_mid 0.20
_exptl_crystal_size_min 0.15
_refine_diff_density_max 2.293
_refine_diff_density_min -2.039
_refine_diff_density_rms 0.213
_refine_ls_extinction_method none
_refine_ls_goodness_of_fit_ref 1.116
_refine_ls_hydrogen_treatment mixed
_refine_ls_matrix_type full
_refine_ls_number_parameters 105
_refine_ls_number_reflns 1796
_refine_ls_number_restraints 12
_refine_ls_restrained_S_all 1.122
_refine_ls_R_factor_all 0.0704
_refine_ls_R_factor_gt 0.0678
_refine_ls_shift/su_max 0.000
_refine_ls_shift/su_mean 0.000
_refine_ls_structure_factor_coef Fsqd
_refine_ls_weighting_details 'calc w=1/[\s^2^(Fo^2^)+(0.0774P)^2^+12.3561P] where P=(Fo^2^+2Fc^2^)/3'
_refine_ls_weighting_scheme calc
_refine_ls_wR_factor_gt 0.1689
_refine_ls_wR_factor_ref 0.1709
_reflns_number_gt 1691
_reflns_number_total 1796
_reflns_threshold_expression >2sigma(I)
_cod_data_source_file c5dt00412h2.cif
_cod_data_source_block 4
_cod_depositor_comments
;
The following automatic conversions were performed:

'_symmetry_cell_setting' value 'Orthorhombic' changed to
'orthorhombic' according to
/usr/data/users/saulius/crontab/automatic-downloads/rss-feeds/RSC/lib/dictionaries/cif_core.dic
dictionary named 'cif_core.dic' version 2.4.2 from 2011-04-26.

Automatic conversion script
Id: cif_fix_values 3105 2015-03-04 15:46:00Z robertas 

 Adding full bibliography for 7034485--7034488.cif.
;
_cod_original_sg_symbol_H-M Pbcn
_cod_database_code 7034488

loop_
_symmetry_equiv_pos_as_xyz
'x, y, z'
'-x+1/2, -y+1/2, z+1/2'
'-x, y, -z+1/2'
'x+1/2, -y+1/2, -z'
'-x, -y, -z'
'x-1/2, y-1/2, -z-1/2'
'x, -y, z-1/2'
'-x-1/2, y-1/2, z'

loop_
_atom_site_label
_atom_site_type_symbol
_atom_site_fract_x
_atom_site_fract_y
_atom_site_fract_z
_atom_site_U_iso_or_equiv
_atom_site_adp_type
_atom_site_occupancy
_atom_site_symmetry_multiplicity
_atom_site_calc_flag
_atom_site_refinement_flags
Zn1 Zn 0.5000 0.04721(6) -0.2500 0.0033(2) Uani 1 2 d S
O1 O 0.46804(17) 0.2018(3) -0.1023(3) 0.0062(5) Uani 1 1 d .
O2 O 0.52542(16) 0.1107(3) 0.0959(3) 0.0044(5) Uani 1 1 d .
O3 O 0.17303(18) 0.3594(3) 0.0027(3) 0.0105(5) Uani 1 1 d U
H3A H 0.118(4) 0.380(6) -0.036(6) 0.013 Uiso 1 1 d .
O4 O 0.13639(17) 0.4579(3) 0.2122(3) 0.0076(5) Uani 1 1 d .
C1 C 0.4740(2) 0.1942(4) 0.0294(4) 0.0047(6) Uani 1 1 d .
C2 C 0.42169(12) 0.2895(2) 0.1147(2) 0.0050(6) Uani 1 1 d G
C3 C 0.33238(13) 0.3007(2) 0.0812(2) 0.0060(6) Uani 1 1 d GU
H3 H 0.3090 0.2479 -0.0014 0.007 Uiso 1 1 calc R
C4 C 0.27727(10) 0.3891(3) 0.1685(2) 0.0067(6) Uani 1 1 d G
C5 C 0.31147(13) 0.4663(3) 0.2892(2) 0.0088(6) Uani 1 1 d G
H5 H 0.2738 0.5267 0.3489 0.011 Uiso 1 1 calc R
C6 C 0.40079(14) 0.4552(3) 0.3227(2) 0.0085(6) Uani 1 1 d G
H6 H 0.4242 0.5079 0.4053 0.010 Uiso 1 1 calc R
C7 C 0.45590(10) 0.3668(3) 0.2355(2) 0.0053(6) Uani 1 1 d G
C8 C 0.1887(2) 0.4044(4) 0.1309(4) 0.0058(6) Uani 1 1 d .

loop_
_atom_site_aniso_label
_atom_site_aniso_U_11
_atom_site_aniso_U_22
_atom_site_aniso_U_33
_atom_site_aniso_U_23
_atom_site_aniso_U_13
_atom_site_aniso_U_12
Zn1 0.0023(3) 0.0049(3) 0.0026(3) 0.000 0.00034(16) 0.000
O1 0.0089(11) 0.0072(11) 0.0026(10) -0.0011(8) 0.0001(8) 0.0025(9)
O2 0.0025(10) 0.0055(10) 0.0052(10) 0.0020(8) 0.0006(8) 0.0013(8)
O3 0.0053(10) 0.0185(12) 0.0078(10) -0.0028(9) -0.0018(8) 0.0011(9)
O4 0.0026(11) 0.0099(12) 0.0103(11) -0.0023(9) 0.0005(9) 0.0001(8)
C1 0.0033(13) 0.0049(13) 0.0060(14) -0.0002(11) 0.0001(11) -0.0009(11)
C2 0.0044(13) 0.0060(14) 0.0047(13) 0.0013(11) -0.0012(11) -0.0016(11)
C3 0.0030(11) 0.0085(12) 0.0064(11) 0.0012(10) -0.0005(10) 0.0013(10)
C4 0.0062(13) 0.0076(14) 0.0063(13) 0.0004(11) 0.0011(11) 0.0011(12)
C5 0.0061(15) 0.0126(16) 0.0076(14) -0.0020(12) -0.0012(12) 0.0019(12)
C6 0.0039(15) 0.0102(15) 0.0115(15) -0.0031(12) -0.0003(12) 0.0018(11)
C7 0.0036(16) 0.0067(14) 0.0056(13) 0.0013(11) 0.0007(11) -0.0005(11)
C8 0.0041(13) 0.0062(13) 0.0072(14) 0.0010(11) 0.0000(11) 0.0010(11)

loop_
_atom_type_symbol
_atom_type_description
_atom_type_scat_dispersion_real
_atom_type_scat_dispersion_imag
_atom_type_scat_source
C C 0.0033 0.0016 'International Tables Vol C Tables 4.2.6.8 and 6.1.1.4'
H H 0.0000 0.0000 'International Tables Vol C Tables 4.2.6.8 and 6.1.1.4'
O O 0.0106 0.0060 'International Tables Vol C Tables 4.2.6.8 and 6.1.1.4'
Zn Zn 0.2839 1.4301 'International Tables Vol C Tables 4.2.6.8 and 6.1.1.4'

loop_
_geom_angle_atom_site_label_1
_geom_angle_atom_site_label_2
_geom_angle_atom_site_label_3
_geom_angle
_geom_angle_site_symmetry_1
_geom_angle_site_symmetry_3
O1 Zn1 O1 92.38(15) 3_654 .
O1 Zn1 O2 87.82(11) 3_654 7
O1 Zn1 O2 176.78(10) . 7
O1 Zn1 O2 176.78(10) 3_654 5_655
O1 Zn1 O2 87.82(11) . 5_655
O2 Zn1 O2 92.16(14) 7 5_655
O1 Zn1 O4 83.34(11) 3_654 4
O1 Zn1 O4 98.40(11) . 4
O2 Zn1 O4 84.82(10) 7 4
O2 Zn1 O4 93.45(10) 5_655 4
O1 Zn1 O4 98.39(11) 3_654 2_554
O1 Zn1 O4 83.34(11) . 2_554
O2 Zn1 O4 93.45(10) 7 2_554
O2 Zn1 O4 84.82(10) 5_655 2_554
O4 Zn1 O4 177.52(14) 4 2_554
C1 O1 Zn1 128.2(2) . .
C1 O2 Zn1 129.4(2) . 5_655
C8 O3 H3A 117(4) . .
C8 O4 Zn1 139.1(3) . 2
O1 C1 O2 124.7(3) . .
O1 C1 C2 118.4(3) . .
O2 C1 C2 116.8(3) . .
C3 C2 C7 120.0 . .
C3 C2 C1 118.45(19) . .
C7 C2 C1 121.48(19) . .
C2 C3 C4 120.0 . .
C2 C3 H3 120.0 . .
C4 C3 H3 120.0 . .
C5 C4 C3 120.0 . .
C5 C4 C8 120.3(2) . .
C3 C4 C8 119.7(2) . .
C6 C5 C4 120.0 . .
C6 C5 H5 120.0 . .
C4 C5 H5 120.0 . .
C5 C6 C7 120.0 . .
C5 C6 H6 120.0 . .
C7 C6 H6 120.0 . .
C7 C7 C6 118.6(2) 3_655 .
C7 C7 C2 121.2(2) 3_655 .
C6 C7 C2 120.0 . .
O4 C8 O3 125.4(3) . .
O4 C8 C4 122.3(3) . .
O3 C8 C4 112.3(3) . .

loop_
_geom_bond_atom_site_label_1
_geom_bond_atom_site_label_2
_geom_bond_distance
_geom_bond_site_symmetry_2
Zn1 O1 1.973(2) 3_654
Zn1 O1 1.973(2) .
Zn1 O2 2.011(2) 7
Zn1 O2 2.011(2) 5_655
Zn1 O4 2.095(3) 4
Zn1 O4 2.095(3) 2_554
O1 C1 1.199(4) .
O2 C1 1.230(4) .
O2 Zn1 2.011(2) 5_655
O3 C8 1.251(4) .
O3 H3A 0.93(6) .
O4 C8 1.181(4) .
O4 Zn1 2.095(3) 2
C1 C2 1.391(4) .
C2 C3 1.3900 .
C2 C7 1.3900 .
C3 C4 1.3900 .
C3 H3 0.9500 .
C4 C5 1.3900 .
C4 C8 1.391(4) .
C5 C6 1.3900 .
C5 H5 0.9500 .
C6 C7 1.3900 .
C6 H6 0.9500 .
C7 C7 1.362(3) 3_655

loop_
_geom_hbond_atom_site_label_D
_geom_hbond_atom_site_label_H
_geom_hbond_atom_site_label_A
_geom_hbond_distance_DH
_geom_hbond_distance_HA
_geom_hbond_distance_DA
_geom_hbond_angle_DHA
_geom_hbond_site_symmetry_A
O3 H3A O2 0.93(6) 1.50(6) 2.422(4) 171(6) 4_455

loop_
_geom_torsion_atom_site_label_1
_geom_torsion_atom_site_label_2
_geom_torsion_atom_site_label_3
_geom_torsion_atom_site_label_4
_geom_torsion
_geom_torsion_site_symmetry_1
_geom_torsion_site_symmetry_4
O1 Zn1 O1 C1 -148.6(4) 3_654 .
O2 Zn1 O1 C1 117.9(18) 7 .
O2 Zn1 O1 C1 28.2(3) 5_655 .
O4 Zn1 O1 C1 -65.0(3) 4 .
O4 Zn1 O1 C1 113.3(3) 2_554 .
Zn1 O1 C1 O2 24.1(5) . .
Zn1 O1 C1 C2 -158.2(2) . .
Zn1 O2 C1 O1 -123.9(3) 5_655 .
Zn1 O2 C1 C2 58.4(4) 5_655 .
O1 C1 C2 C3 47.6(4) . .
O2 C1 C2 C3 -134.5(3) . .
O1 C1 C2 C7 -135.6(3) . .
O2 C1 C2 C7 42.3(4) . .
C7 C2 C3 C4 0.0 . .
C1 C2 C3 C4 176.9(2) . .
C2 C3 C4 C5 0.0 . .
C2 C3 C4 C8 177.5(3) . .
C3 C4 C5 C6 0.0 . .
C8 C4 C5 C6 -177.5(3) . .
C4 C5 C6 C7 0.0 . .
C5 C6 C7 C7 175.3(2) . 3_655
C5 C6 C7 C2 0.0 . .
C3 C2 C7 C7 -175.2(2) . 3_655
C1 C2 C7 C7 8.1(3) . 3_655
C3 C2 C7 C6 0.0 . .
C1 C2 C7 C6 -176.8(3) . .
Zn1 O4 C8 O3 26.0(6) 2 .
Zn1 O4 C8 C4 -156.0(3) 2 .
C5 C4 C8 O4 -14.5(4) . .
C3 C4 C8 O4 168.0(3) . .
C5 C4 C8 O3 163.8(2) . .
C3 C4 C8 O3 -13.7(4) . .
